data_2107291
loop_
_publ_author_name
'Terlan, B\"urgehan'
'Akselrud, Lev'
'Baranov, Alexey I.'
'Borrmann, Horst'
'Grin, Yuri'

_publ_section_title
;
 On the transferability of electron density in binary vanadium borides VB,
 V~3~B~4~ and VB~2~
;
_journal_coeditor_code PI5025
_journal_issue 6
_journal_name_full 'Acta Crystallographica Section B'
_journal_page_first 777
_journal_page_last 787
_journal_paper_doi 10.1107/S2052520615018363
_journal_volume 71
_journal_year 2015
_chemical_formula_moiety 'B1 V1'
_chemical_formula_sum 'B V'
_chemical_formula_weight 61.75
_space_group_IT_number 63
_symmetry_cell_setting orthorhombic
_symmetry_space_group_name_Hall '-C 2c 2'
_symmetry_space_group_name_H-M 'C m c m'
_atom_sites_solution_hydrogens none
_atom_sites_solution_primary direct
_atom_sites_solution_secondary difmap
_cell_angle_alpha 90
_cell_angle_beta 90
_cell_angle_gamma 90
_cell_formula_units_Z 4
_cell_length_a 3.0616(2)
_cell_length_b 8.0495(3)
_cell_length_c 2.9733(2)
_cell_measurement_reflns_used 3388
_cell_measurement_temperature 295
_cell_measurement_theta_max 67.75
_cell_measurement_theta_min 4.00
_cell_volume 73.275(7)
_computing_cell_refinement WinCSD
_computing_data_reduction WinCSD
_computing_publication_material 'enCIFer 1.3, CCDC, 2008'
_computing_structure_refinement
;
WinCSD (Akselrud et al, 1993) and WinXD (Volkov et al., 2006)
;
_computing_structure_solution WinCSD
_diffrn_ambient_temperature 295.0
_diffrn_measured_fraction_theta_full 0.985
_diffrn_measured_fraction_theta_max 0.985
_diffrn_measurement_device_type 'Rigaku R-axis Spider'
_diffrn_measurement_method dtprofit.ref
_diffrn_radiation_monochromator 'Multilayer Optics'
_diffrn_radiation_source 'Rotating Anode'
_diffrn_radiation_type AgK\a
_diffrn_radiation_wavelength 0.560871
_diffrn_reflns_av_R_equivalents 0.0196
_diffrn_reflns_av_sigmaI/netI 0.0196
_diffrn_reflns_limit_h_max 10
_diffrn_reflns_limit_h_min -9
_diffrn_reflns_limit_k_max 25
_diffrn_reflns_limit_k_min -26
_diffrn_reflns_limit_l_max 8
_diffrn_reflns_limit_l_min -9
_diffrn_reflns_number 3388
_diffrn_reflns_theta_full 67.75
_diffrn_reflns_theta_max 67.75
_diffrn_reflns_theta_min 4.00
_diffrn_standards_decay_% 0.10(10)
_diffrn_standards_interval_time 120
_diffrn_standards_number 4
_exptl_absorpt_coefficient_mu 6.140
_exptl_absorpt_correction_T_max 1.000
_exptl_absorpt_correction_T_min 0.8750
_exptl_absorpt_correction_type multi-scan
_exptl_absorpt_process_details 'CrystalClear (Rigaku Corp., 2000), '
_exptl_crystal_colour grey
_exptl_crystal_density_diffrn 5.597
_exptl_crystal_density_method 'not measured'
_exptl_crystal_description chip
_exptl_crystal_F_000 112
_exptl_crystal_size_max 0.05
_exptl_crystal_size_mid 0.03
_exptl_crystal_size_min 0.02
_refine_diff_density_max 0.118
_refine_diff_density_min -0.127
_refine_ls_goodness_of_fit_ref 1.01
_refine_ls_hydrogen_treatment none
_refine_ls_matrix_type fullcycle
_refine_ls_number_parameters 43
_refine_ls_number_reflns 783
_refine_ls_number_restraints 0
_refine_ls_restrained_S_all 1.01
_refine_ls_R_factor_all 0.0093
_refine_ls_R_factor_gt 0.0093
_refine_ls_shift/su_max 0
_refine_ls_shift/su_mean 1.01
_refine_ls_structure_factor_coef Inet
_refine_ls_weighting_details 0.4007/[\s(F~o~)^2^]
_refine_ls_weighting_scheme sigma
_refine_ls_wR_factor_gt 0.0094
_refine_ls_wR_factor_ref 0.0094
_reflns_number_gt 783
_reflns_number_total 783
_reflns_threshold_expression 'F~o~ > 4\s(F~o~)'
_cod_data_source_file pi5025sup1.cif
_cod_data_source_block VB
_cod_original_cell_volume 73.280(10)
_cod_original_formula_sum 'B1 V1'
_cod_database_code 2107291
_cod_database_fobs_code 2107291

loop_
_symmetry_equiv_pos_as_xyz
' x, y, z'
'-x, y, z'
' x, -y, 1/2+z'
'-x, -y, 1/2+z'
'-x, -y, -z'
' x, -y, -z'
'-x, y, 1/2-z'
' x, y, 1/2-z'
' 1/2+x, 1/2+y, z'
' 1/2-x, 1/2+y, z'
' 1/2+x, 1/2-y, 1/2+z'
' 1/2-x, 1/2-y, 1/2+z'
' 1/2-x, 1/2-y, -z'
' 1/2+x, 1/2-y, -z'
' 1/2-x, 1/2+y, 1/2-z'
' 1/2+x, 1/2+y, 1/2-z'

loop_
_atom_rho_multipole_atom_label
_atom_rho_multipole_coeff_Pv
_atom_rho_multipole_coeff_P00
_atom_rho_multipole_coeff_P10
_atom_rho_multipole_coeff_P11
_atom_rho_multipole_coeff_P1-1
_atom_rho_multipole_coeff_P20
_atom_rho_multipole_coeff_P21
_atom_rho_multipole_coeff_P2-1
_atom_rho_multipole_coeff_P22
_atom_rho_multipole_coeff_P2-2
_atom_rho_multipole_coeff_P30
_atom_rho_multipole_coeff_P31
_atom_rho_multipole_coeff_P3-1
_atom_rho_multipole_coeff_P32
_atom_rho_multipole_coeff_P3-2
_atom_rho_multipole_coeff_P33
_atom_rho_multipole_coeff_P3-3
_atom_rho_multipole_coeff_P40
_atom_rho_multipole_coeff_P41
_atom_rho_multipole_coeff_P4-1
_atom_rho_multipole_coeff_P42
_atom_rho_multipole_coeff_P4-2
_atom_rho_multipole_coeff_P43
_atom_rho_multipole_coeff_P4-3
_atom_rho_multipole_coeff_P44
_atom_rho_multipole_coeff_P4-4
_atom_rho_multipole_kappa
_atom_rho_multipole_kappa_prime0
_atom_rho_multipole_kappa_prime1
_atom_rho_multipole_kappa_prime2
_atom_rho_multipole_kappa_prime3
_atom_rho_multipole_kappa_prime4
_atom_rho_multipole_radial_slater_n0
_atom_rho_multipole_radial_slater_zeta0
_atom_rho_multipole_radial_slater_n1
_atom_rho_multipole_radial_slater_zeta1
_atom_rho_multipole_radial_slater_n2
_atom_rho_multipole_radial_slater_zeta2
_atom_rho_multipole_radial_slater_n3
_atom_rho_multipole_radial_slater_zeta3
_atom_rho_multipole_radial_slater_n4
_atom_rho_multipole_radial_slater_zeta4
V1 4.650(2) 0 0 0 -0.422(4) -0.008(2) 0 0 -0.012(2) 0 0 0 -0.2110(2) 0 0 0 0.164(2) -0.002(2) 0 0 0.013(2) 0 0 0 -0.040(2) 0 0.997(2) 0.820(2) 1 1 1 1 4 4.4 4 4.4 4 4.4 4 4.4 4 4.4
B1 3.350(5) 0 0 0 -0.0310(5) 0.0230(5) 0 0 -0.0250(5) 0 0 0 -0.3146(2) 0 0 0 0.0070(5) -0.0046(5) 0 0 0.0230(5) 0 0 0 0.0010(5) 0 0.997(2) 0.820(2) 1 1 1 1 2 2.53 2 2.53 2 2.53 3 2.53 4 2.53

loop_
_atom_site_type_symbol
_atom_site_label
_atom_site_fract_x
_atom_site_fract_y
_atom_site_fract_z
_atom_site_U_iso_or_equiv
_atom_site_adp_type
_atom_site_occupancy
_atom_site_symmetry_multiplicity
V V1 0 0.14750(2) 0.25 0.00149(3) Uani 1.0 4
B B1 0 0.43757(7) 0.25 0.00377(7) Uani 1.0 4

loop_
_atom_site_aniso_label
_atom_site_aniso_U_11
_atom_site_aniso_U_22
_atom_site_aniso_U_33
_atom_site_aniso_U_12
_atom_site_aniso_U_13
_atom_site_aniso_U_23
V1 0.00158(5) 0.00133(5) 0.00154(5) 0 0 0
B1 0.00400(10) 0.00390(10) 0.00340(10) 0 0 0

loop_
_atom_type_symbol
_atom_type_description
_atom_type_number_in_cell
_atom_type_scat_dispersion_real
_atom_type_scat_dispersion_imag
_atom_type_scat_source
V V 4.00 .194 .338 International_Tables_Vol_IV_Table_2.3.1
B B 4.00 .000 .000 International_Tables_Vol_IV_Table_2.3.1

loop_
_geom_angle_atom_site_label_1
_geom_angle_atom_site_label_2
_geom_angle_atom_site_label_3
_geom_angle_site_symmetry_1
_geom_angle_site_symmetry_3
_geom_angle
_geom_angle_publ_flag
B1 V1 B1 11_555 11_554 83.12(2) yes
B1 V1 B1 11_555 11_455 86.17(2) yes
B1 V1 B1 11_555 11_454 144.42(2) yes
B1 V1 B1 11_555 9_545 46.76(2) yes
B1 V1 B1 11_555 9_445 103.42(2) yes
B1 V1 B1 11_555 . 107.79(2) yes
B1 V1 V1 11_555 11_555 55.510(10) yes
B1 V1 V1 11_555 11_554 99.49(2) yes
B1 V1 V1 11_555 11_455 102.06(2) yes
B1 V1 V1 11_555 11_454 160.07(2) yes
B1 V1 V1 11_555 3_555 52.340(10) yes
B1 V1 V1 11_555 3_554 95.34(2) yes
B1 V1 V1 11_555 1_554 131.56(2) yes
B1 V1 V1 11_555 1_556 48.440(10) yes
B1 V1 V1 11_555 1_655 46.920(10) yes
B1 V1 V1 11_555 1_455 133.08(2) yes
B1 V1 B1 11_554 11_455 144.42(2) yes
B1 V1 B1 11_554 11_454 86.17(2) yes
B1 V1 B1 11_554 9_545 46.76(2) yes
B1 V1 B1 11_554 9_445 103.42(2) yes
B1 V1 B1 11_554 . 107.79(2) yes
B1 V1 V1 11_554 11_555 99.49(2) yes
B1 V1 V1 11_554 11_554 55.510(10) yes
B1 V1 V1 11_554 11_455 160.07(2) yes
B1 V1 V1 11_554 11_454 102.06(2) yes
B1 V1 V1 11_554 3_555 95.34(2) yes
B1 V1 V1 11_554 3_554 52.340(10) yes
B1 V1 V1 11_554 1_554 48.440(10) yes
B1 V1 V1 11_554 1_556 131.56(2) yes
B1 V1 V1 11_554 1_655 46.920(10) yes
B1 V1 V1 11_554 1_455 133.08(2) yes
B1 V1 B1 11_455 11_454 83.12(2) yes
B1 V1 B1 11_455 9_545 103.42(2) yes
B1 V1 B1 11_455 9_445 46.76(2) yes
B1 V1 B1 11_455 . 107.79(2) yes
B1 V1 V1 11_455 11_555 102.06(2) yes
B1 V1 V1 11_455 11_554 160.07(2) yes
B1 V1 V1 11_455 11_455 55.510(10) yes
B1 V1 V1 11_455 11_454 99.49(2) yes
B1 V1 V1 11_455 3_555 52.340(10) yes
B1 V1 V1 11_455 3_554 95.34(2) yes
B1 V1 V1 11_455 1_554 131.56(2) yes
B1 V1 V1 11_455 1_556 48.440(10) yes
B1 V1 V1 11_455 1_655 133.08(2) yes
B1 V1 V1 11_455 1_455 46.920(10) yes
B1 V1 B1 11_454 9_545 103.42(2) yes
B1 V1 B1 11_454 9_445 46.76(2) yes
B1 V1 B1 11_454 . 107.79(2) yes
B1 V1 V1 11_454 11_555 160.07(2) yes
B1 V1 V1 11_454 11_554 102.06(2) yes
B1 V1 V1 11_454 11_455 99.49(2) yes
B1 V1 V1 11_454 11_454 55.510(10) yes
B1 V1 V1 11_454 3_555 95.34(2) yes
B1 V1 V1 11_454 3_554 52.340(10) yes
B1 V1 V1 11_454 1_554 48.440(10) yes
B1 V1 V1 11_454 1_556 131.56(2) yes
B1 V1 V1 11_454 1_655 133.08(2) yes
B1 V1 V1 11_454 1_455 46.920(10) yes
B1 V1 B1 9_545 9_445 84.35(2) yes
B1 V1 B1 9_545 . 137.83(2) yes
B1 V1 V1 9_545 11_555 94.15(2) yes
B1 V1 V1 9_545 11_554 94.15(2) yes
B1 V1 V1 9_545 11_455 146.55(2) yes
B1 V1 V1 9_545 11_454 146.55(2) yes
B1 V1 V1 9_545 3_555 51.090(10) yes
B1 V1 V1 9_545 3_554 51.090(10) yes
B1 V1 V1 9_545 1_554 90.00(2) yes
B1 V1 V1 9_545 1_556 90.00(2) yes
B1 V1 V1 9_545 1_655 47.830(10) yes
B1 V1 V1 9_545 1_455 132.17(2) yes
B1 V1 B1 9_445 . 137.83(2) yes
B1 V1 V1 9_445 11_555 146.55(2) yes
B1 V1 V1 9_445 11_554 146.55(2) yes
B1 V1 V1 9_445 11_455 94.15(2) yes
B1 V1 V1 9_445 11_454 94.15(2) yes
B1 V1 V1 9_445 3_555 51.090(10) yes
B1 V1 V1 9_445 3_554 51.090(10) yes
B1 V1 V1 9_445 1_554 90.00(2) yes
B1 V1 V1 9_445 1_556 90.00(2) yes
B1 V1 V1 9_445 1_655 132.17(2) yes
B1 V1 V1 9_445 1_455 47.830(10) yes
B1 V1 V1 . 11_555 52.280(10) yes
B1 V1 V1 . 11_554 52.280(10) yes
B1 V1 V1 . 11_455 52.280(10) yes
B1 V1 V1 . 11_454 52.280(10) yes
B1 V1 V1 . 3_555 147.95(2) yes
B1 V1 V1 . 3_554 147.95(2) yes
B1 V1 V1 . 1_554 90.00(2) yes
B1 V1 V1 . 1_556 90.00(2) yes
B1 V1 V1 . 1_655 90.00(2) yes
B1 V1 V1 . 1_455 90.00(2) yes
V1 V1 V1 11_555 11_554 66.890(10) yes
V1 V1 V1 11_555 11_455 69.150(10) yes
V1 V1 V1 11_555 11_454 104.570(10) yes
V1 V1 V1 11_555 3_555 103.070(10) yes
V1 V1 V1 11_555 3_554 144.19(2) yes
V1 V1 V1 11_555 1_554 123.440(10) yes
V1 V1 V1 11_555 1_556 56.560(10) yes
V1 V1 V1 11_555 1_655 55.430(10) yes
V1 V1 V1 11_555 1_455 124.570(10) yes
V1 V1 V1 11_554 11_455 104.570(10) yes
V1 V1 V1 11_554 11_454 69.150(10) yes
V1 V1 V1 11_554 3_555 144.19(2) yes
V1 V1 V1 11_554 3_554 103.070(10) yes
V1 V1 V1 11_554 1_554 56.560(10) yes
V1 V1 V1 11_554 1_556 123.440(10) yes
V1 V1 V1 11_554 1_655 55.430(10) yes
V1 V1 V1 11_554 1_455 124.570(10) yes
V1 V1 V1 11_455 11_454 66.890(10) yes
V1 V1 V1 11_455 3_555 103.070(10) yes
V1 V1 V1 11_455 3_554 144.19(2) yes
V1 V1 V1 11_455 1_554 123.440(10) yes
V1 V1 V1 11_455 1_556 56.560(10) yes
V1 V1 V1 11_455 1_655 124.570(10) yes
V1 V1 V1 11_455 1_455 55.430(10) yes
V1 V1 V1 11_454 3_555 144.19(2) yes
V1 V1 V1 11_454 3_554 103.070(10) yes
V1 V1 V1 11_454 1_554 56.560(10) yes
V1 V1 V1 11_454 1_556 123.440(10) yes
V1 V1 V1 11_454 1_655 124.570(10) yes
V1 V1 V1 11_454 1_455 55.430(10) yes
V1 V1 V1 3_555 3_554 64.100(10) yes
V1 V1 V1 3_555 1_554 122.050(10) yes
V1 V1 V1 3_555 1_556 57.950(10) yes
V1 V1 V1 3_555 1_655 90.000(10) yes
V1 V1 V1 3_555 1_455 90.000(10) yes
V1 V1 V1 3_554 1_554 57.950(10) yes
V1 V1 V1 3_554 1_556 122.050(10) yes
V1 V1 V1 3_554 1_655 90.000(10) yes
V1 V1 V1 3_554 1_455 90.000(10) yes
V1 V1 V1 1_554 1_556 180.000(10) yes
V1 V1 V1 1_554 1_655 90.000(10) yes
V1 V1 V1 1_554 1_455 90.000(10) yes
V1 V1 V1 1_556 1_655 90.000(10) yes
V1 V1 V1 1_556 1_455 90.000(10) yes
V1 V1 V1 1_655 1_455 180.000(10) yes
B1 B1 B1 3_565 3_564 111.87(3) yes
B1 B1 V1 3_565 11_555 67.76(2) yes
B1 B1 V1 3_565 11_554 136.11(3) yes
B1 B1 V1 3_565 11_455 67.76(2) yes
B1 B1 V1 3_565 11_454 136.11(3) yes
B1 B1 V1 3_565 9_555 65.47(2) yes
B1 B1 V1 3_565 9_455 65.47(2) yes
B1 B1 V1 3_565 . 124.06(3) yes
B1 B1 V1 3_564 11_555 136.11(3) yes
B1 B1 V1 3_564 11_554 67.76(2) yes
B1 B1 V1 3_564 11_455 136.11(3) yes
B1 B1 V1 3_564 11_454 67.76(2) yes
B1 B1 V1 3_564 9_555 65.47(2) yes
B1 B1 V1 3_564 9_455 65.47(2) yes
B1 B1 V1 3_564 . 124.06(3) yes
V1 B1 V1 11_555 11_554 83.12(2) yes
V1 B1 V1 11_555 11_455 86.17(2) yes
V1 B1 V1 11_555 11_454 144.42(2) yes
V1 B1 V1 11_555 9_555 76.58(2) yes
V1 B1 V1 11_555 9_455 133.24(2) yes
V1 B1 V1 11_555 . 72.21(2) yes
V1 B1 V1 11_554 11_455 144.42(2) yes
V1 B1 V1 11_554 11_454 86.17(2) yes
V1 B1 V1 11_554 9_555 76.58(2) yes
V1 B1 V1 11_554 9_455 133.24(2) yes
V1 B1 V1 11_554 . 72.21(2) yes
V1 B1 V1 11_455 11_454 83.12(2) yes
V1 B1 V1 11_455 9_555 133.24(2) yes
V1 B1 V1 11_455 9_455 76.58(2) yes
V1 B1 V1 11_455 . 72.21(2) yes
V1 B1 V1 11_454 9_555 133.24(2) yes
V1 B1 V1 11_454 9_455 76.58(2) yes
V1 B1 V1 11_454 . 72.21(2) yes
V1 B1 V1 9_555 9_455 84.35(2) yes
V1 B1 V1 9_555 . 137.83(2) yes
V1 B1 V1 9_455 . 137.83(2) yes

loop_
_geom_bond_atom_site_label_1
_geom_bond_atom_site_label_2
_geom_bond_site_symmetry_2
_geom_bond_distance
_geom_bond_publ_flag
V1 B1 11_555 2.2410(3) yes
V1 B1 11_554 2.2410(3) yes
V1 B1 11_455 2.2410(3) yes
V1 B1 11_454 2.2410(3) yes
V1 B1 9_545 2.2801(5) yes
V1 B1 9_445 2.2801(5) yes
V1 B1 . 2.3349(6) yes
V1 V1 11_555 2.6975(2) yes
V1 V1 11_554 2.6975(2) yes
V1 V1 11_455 2.6975(2) yes
V1 V1 11_454 2.6975(2) yes
V1 V1 3_555 2.8015(2) yes
V1 V1 3_554 2.8015(2) yes
V1 V1 1_554 2.9733(3) yes
V1 V1 1_556 2.9733(3) yes
V1 V1 1_655 3.0616(3) yes
V1 V1 1_455 3.0616(3) yes
B1 B1 3_565 1.7946(5) yes
B1 B1 3_564 1.7946(5) yes
